data_7205101
loop_
_publ_author_name
'Nayak, Susanta K.'
'Venugopala, K. N.'
'Chopra, Deepak'
'Row, T. N. Guru'

_publ_section_title
;
 Insights into conformational and packing features in a series of aryl
 substituted
 ethyl-6-methyl-4-phenyl-2-oxo-1,2,3,4-tetrahydropyrimidine-5-carboxylates
;
_journal_issue 2
_journal_name_full CrystEngComm
_journal_page_first 591
_journal_paper_doi 10.1039/c0ce00045k
_journal_volume 13
_journal_year 2011
_chemical_compound_source 'see text'
_chemical_formula_moiety 'C14 H15 F N2 O3'
_chemical_formula_sum 'C14 H15 F N2 O3'
_chemical_formula_weight 278.28
_chemical_name_systematic ?
_space_group_IT_number 15
_symmetry_cell_setting monoclinic
_symmetry_Int_Tables_number 15
_symmetry_space_group_name_Hall '-C 2yc'
_symmetry_space_group_name_H-M 'C 1 2/c 1'
_atom_sites_solution_hydrogens geom
_atom_sites_solution_primary direct
_atom_sites_solution_secondary difmap
_cell_angle_alpha 90
_cell_angle_beta 106.972(5)
_cell_angle_gamma 90
_cell_formula_units_Z 8
_cell_length_a 15.829(4)
_cell_length_b 7.2551(12)
_cell_length_c 24.285(4)
_cell_measurement_reflns_used 401
_cell_measurement_temperature 120(2)
_cell_measurement_theta_max 27.98
_cell_measurement_theta_min 0.98
_cell_volume 2667.4(9)
_computing_cell_refinement
;
CrysAlisPro, Oxford Diffraction Ltd.,
Version 1.171.33.34d
;
_computing_data_collection
;
CrysAlisPro, Oxford Diffraction Ltd.,
Version 1.171.33.34d (2009)
;
_computing_data_reduction
;
CrysAlisPro, Oxford Diffraction Ltd.,
Version 1.171.33.34d
;
_computing_molecular_graphics 'Ortep-3 for Windows (Farrugia, 1997) and CAMERON (Watkin et al., 1993)'
_computing_publication_material 'PLATON (Spek, 2003)'
_computing_structure_refinement 'SHELXL-97 (Sheldrick, 1997)'
_computing_structure_solution 'SHELXL-97 (Sheldrick, 1997)'
_diffrn_ambient_temperature 120(2)
_diffrn_detector_area_resol_mean 16.0839
_diffrn_measured_fraction_theta_full 0.999
_diffrn_measured_fraction_theta_max 0.999
_diffrn_measurement_details
;
1 omega -62.00 -2.00 1.0000 6.0000
omega____ theta____ kappa____ phi______ frames
- -17.1989 104.0000 35.0000 60

2 omega -35.00 8.00 1.0000 6.0000
omega____ theta____ kappa____ phi______ frames
- -17.1989 37.0000 -180.0000 43

3 omega 21.00 52.00 1.0000 6.0000
omega____ theta____ kappa____ phi______ frames
- -17.1989 37.0000 -180.0000 31

4 omega -64.00 56.00 1.0000 6.0000
omega____ theta____ kappa____ phi______ frames
- -17.1989 0.0000 0.0000 120

5 omega -11.00 89.00 1.0000 6.0000
omega____ theta____ kappa____ phi______ frames
- 19.0739 77.0000 -120.0000 100

6 omega -11.00 89.00 1.0000 6.0000
omega____ theta____ kappa____ phi______ frames
- 19.0739 77.0000 30.0000 100

7 omega 34.00 95.00 1.0000 6.0000
omega____ theta____ kappa____ phi______ frames
- 19.0739 179.0000 150.0000 61

8 omega -17.00 63.00 1.0000 6.0000
omega____ theta____ kappa____ phi______ frames
- 19.0739 -104.0000 -65.0000 80

9 omega -7.00 92.00 1.0000 6.0000
omega____ theta____ kappa____ phi______ frames
- 19.0739 37.0000 -150.0000 99

10 omega 35.00 95.00 1.0000 6.0000
omega____ theta____ kappa____ phi______ frames
- 19.0739 -179.0000 -78.0000 60

11 omega -90.00 -37.00 1.0000 6.0000
omega____ theta____ kappa____ phi______ frames
- -17.1989 -37.0000 -120.0000 53

;
_diffrn_measurement_device_type 'Goniometer Xcalibur, detector: Eos (Nova)'
_diffrn_measurement_method '\w scans'
_diffrn_orient_matrix_UB_11 -0.0187237247
_diffrn_orient_matrix_UB_12 -0.0307237532
_diffrn_orient_matrix_UB_13 0.0282290082
_diffrn_orient_matrix_UB_21 -0.0859907631
_diffrn_orient_matrix_UB_22 -0.0092415542
_diffrn_orient_matrix_UB_23 -0.0075452043
_diffrn_orient_matrix_UB_31 0.0637226165
_diffrn_orient_matrix_UB_32 -0.0836934899
_diffrn_orient_matrix_UB_33 -0.0085524533
_diffrn_radiation_monochromator graphite
_diffrn_radiation_source 'Enhance (Mo) X-ray Source'
_diffrn_radiation_type 'Mo K\a'
_diffrn_radiation_wavelength 0.7107
_diffrn_reflns_av_R_equivalents 0.0839
_diffrn_reflns_av_sigmaI/netI 0.0403
_diffrn_reflns_limit_h_max 19
_diffrn_reflns_limit_h_min -19
_diffrn_reflns_limit_k_max 8
_diffrn_reflns_limit_k_min -8
_diffrn_reflns_limit_l_max 29
_diffrn_reflns_limit_l_min -29
_diffrn_reflns_number 18255
_diffrn_reflns_reduction_process
;
;
_diffrn_reflns_theta_full 26.00
_diffrn_reflns_theta_max 26.00
_diffrn_reflns_theta_min 3.11
_exptl_absorpt_coefficient_mu 0.108
_exptl_absorpt_correction_T_max 0.9788
_exptl_absorpt_correction_T_min 0.9644
_exptl_absorpt_correction_type multi-scan
_exptl_absorpt_process_details
;
CrysAlisPro, Oxford Diffraction Ltd.,
Version 1.171.33.34d
Empirical absorption correction using spherical harmonics,
implemented in SCALE3 ABSPACK scaling algorithm.
;
_exptl_crystal_colour colorless
_exptl_crystal_density_diffrn 1.386
_exptl_crystal_density_method 'Not Measured'
_exptl_crystal_description Plate
_exptl_crystal_F_000 1168
_exptl_crystal_size_max 0.34
_exptl_crystal_size_mid 0.28
_exptl_crystal_size_min 0.20
_refine_diff_density_max 0.286
_refine_diff_density_min -0.266
_refine_diff_density_rms 0.057
_refine_ls_extinction_method none
_refine_ls_goodness_of_fit_ref 1.080
_refine_ls_hydrogen_treatment mixed
_refine_ls_matrix_type full
_refine_ls_number_parameters 241
_refine_ls_number_reflns 2619
_refine_ls_number_restraints 0
_refine_ls_restrained_S_all 1.080
_refine_ls_R_factor_all 0.0693
_refine_ls_R_factor_gt 0.0571
_refine_ls_shift/su_max 0.000
_refine_ls_shift/su_mean 0.000
_refine_ls_structure_factor_coef Fsqd
_refine_ls_weighting_details 'calc w=1/[\s^2^(Fo^2^)+(0.0706P)^2^+3.1349P] where P=(Fo^2^+2Fc^2^)/3'
_refine_ls_weighting_scheme calc
_refine_ls_wR_factor_gt 0.1378
_refine_ls_wR_factor_ref 0.1427
_reflns_number_gt 2136
_reflns_number_total 2619
_reflns_threshold_expression >2sigma(I)
_cod_data_source_file C0CE00045K.TXT
_cod_data_source_block lt04fp
_cod_depositor_comments
;
The following automatic conversions were performed:
'_symmetry_cell_setting' value 'Monoclinic' changed to 'monoclinic'
according to '/home/saulius/struct/CIF-dictionaries/cif_core.dic'
dictionary named 'cif_core.dic' version 2.4.1 from 2010-06-29.

Automatic conversion script
Id: cif_fix_enum 1555 2011-01-17 13:19:09Z saulius 
;
_cod_original_sg_symbol_H-M 'C 2/c'
_cod_database_code 7205101

loop_
_symmetry_equiv_pos_site_id
_symmetry_equiv_pos_as_xyz
1 x,y,z
2 -x,y,1/2-z
3 -x,-y,-z
4 x,-y,1/2+z
5 1/2+x,1/2+y,z
6 1/2-x,1/2+y,1/2-z
7 1/2-x,1/2-y,-z
8 1/2+x,1/2-y,1/2+z

loop_
_atom_site_label
_atom_site_type_symbol
_atom_site_fract_x
_atom_site_fract_y
_atom_site_fract_z
_atom_site_U_iso_or_equiv
_atom_site_adp_type
_atom_site_occupancy
_atom_site_symmetry_multiplicity
_atom_site_calc_flag
_atom_site_refinement_flags
_atom_site_disorder_assembly
_atom_site_disorder_group
O1 O 0.76184(9) 0.4908(2) 0.99392(6) 0.0217(4) Uani 1 1 d . . .
F1 F 0.91132(9) 0.6616(2) 1.30072(6) 0.0428(4) Uani 1 1 d . . .
O3 O 0.48243(9) 0.7286(2) 1.10136(7) 0.0275(4) Uani 1 1 d . . .
O2 O 0.44419(10) 0.4293(2) 1.09760(7) 0.0323(4) Uani 1 1 d . . .
N1 N 0.67487(11) 0.3503(3) 1.04121(7) 0.0208(4) Uani 1 1 d . . .
N2 N 0.68335(11) 0.6659(3) 1.03936(7) 0.0202(4) Uani 1 1 d . . .
C4 C 0.64471(13) 0.6751(3) 1.08731(8) 0.0197(4) Uani 1 1 d . . .
C10 C 0.70046(15) 0.5972(3) 1.19415(9) 0.0249(5) Uani 1 1 d . . .
C3 C 0.57908(13) 0.5193(3) 1.07977(8) 0.0191(4) Uani 1 1 d . . .
C14 C 0.79995(14) 0.7417(3) 1.15049(10) 0.0253(5) Uani 1 1 d . . .
C5 C 0.49568(13) 0.5477(3) 1.09375(8) 0.0219(5) Uani 1 1 d . . .
C2 C 0.59940(13) 0.3580(3) 1.05936(8) 0.0194(4) Uani 1 1 d . . .
C9 C 0.71671(13) 0.6698(3) 1.14546(9) 0.0210(5) Uani 1 1 d . . .
C13 C 0.86605(15) 0.7390(4) 1.20260(10) 0.0295(5) Uani 1 1 d . . .
C1 C 0.71015(13) 0.5057(3) 1.02366(8) 0.0189(4) Uani 1 1 d . . .
C11 C 0.76523(15) 0.5943(3) 1.24668(10) 0.0284(5) Uani 1 1 d . . .
C12 C 0.84689(15) 0.6655(3) 1.24934(9) 0.0292(5) Uani 1 1 d . . .
C8 C 0.54856(15) 0.1815(3) 1.05237(10) 0.0254(5) Uani 1 1 d . . .
C6 C 0.40228(15) 0.7770(4) 1.11588(11) 0.0322(6) Uani 1 1 d . . .
C7 C 0.4166(2) 0.7678(5) 1.17865(13) 0.0444(7) Uani 1 1 d . . .
H4 H 0.6128(15) 0.803(3) 1.0830(9) 0.020(6) Uiso 1 1 d . . .
H11 H 0.7565(15) 0.547(3) 1.2815(10) 0.023(6) Uiso 1 1 d . . .
H8A H 0.5565(18) 0.128(4) 1.0903(12) 0.041(7) Uiso 1 1 d . . .
H14 H 0.8140(16) 0.791(4) 1.1174(10) 0.028(6) Uiso 1 1 d . . .
H1N H 0.6905(18) 0.248(4) 1.0305(11) 0.038(8) Uiso 1 1 d . . .
H13 H 0.924(2) 0.795(4) 1.2047(12) 0.050(8) Uiso 1 1 d . . .
H10 H 0.6427(18) 0.552(4) 1.1916(10) 0.034(7) Uiso 1 1 d . . .
H7B H 0.431(2) 0.653(5) 1.1928(13) 0.055(9) Uiso 1 1 d . . .
H7A H 0.467(2) 0.851(5) 1.2007(13) 0.059(9) Uiso 1 1 d . . .
H2N H 0.7015(17) 0.770(4) 1.0267(10) 0.033(7) Uiso 1 1 d . . .
H6A H 0.3553(18) 0.694(4) 1.0940(12) 0.042(7) Uiso 1 1 d . . .
H6B H 0.394(2) 0.901(5) 1.1027(12) 0.051(9) Uiso 1 1 d . . .
H8B H 0.564(2) 0.103(5) 1.0267(13) 0.056(9) Uiso 1 1 d . . .
H8C H 0.486(2) 0.207(5) 1.0376(13) 0.064(10) Uiso 1 1 d . . .
H7C H 0.365(2) 0.815(5) 1.1878(14) 0.072(11) Uiso 1 1 d . . .

loop_
_atom_site_aniso_label
_atom_site_aniso_U_11
_atom_site_aniso_U_22
_atom_site_aniso_U_33
_atom_site_aniso_U_23
_atom_site_aniso_U_13
_atom_site_aniso_U_12
O1 0.0205(7) 0.0187(8) 0.0305(8) 0.0002(6) 0.0147(6) -0.0004(6)
F1 0.0289(7) 0.0582(11) 0.0350(8) -0.0028(7) -0.0005(6) -0.0023(7)
O3 0.0195(8) 0.0263(9) 0.0417(9) -0.0013(7) 0.0166(7) 0.0036(6)
O2 0.0204(8) 0.0341(10) 0.0475(10) -0.0047(8) 0.0177(7) -0.0073(7)
N1 0.0198(9) 0.0157(9) 0.0305(9) -0.0002(7) 0.0130(7) -0.0010(7)
N2 0.0215(9) 0.0161(9) 0.0272(9) 0.0006(7) 0.0135(7) -0.0016(7)
C4 0.0187(10) 0.0174(11) 0.0258(10) -0.0003(8) 0.0109(8) -0.0002(8)
C10 0.0216(11) 0.0251(12) 0.0295(11) -0.0016(9) 0.0099(9) -0.0034(9)
C3 0.0166(10) 0.0196(11) 0.0217(10) 0.0004(8) 0.0064(8) -0.0010(8)
C14 0.0228(11) 0.0242(12) 0.0324(12) -0.0041(9) 0.0135(9) -0.0051(9)
C5 0.0174(10) 0.0247(12) 0.0238(10) -0.0008(9) 0.0063(8) 0.0004(9)
C2 0.0159(9) 0.0216(11) 0.0212(9) 0.0028(8) 0.0063(8) -0.0005(8)
C9 0.0203(10) 0.0163(11) 0.0289(11) -0.0046(8) 0.0113(8) 0.0000(8)
C13 0.0197(11) 0.0302(13) 0.0398(13) -0.0066(10) 0.0106(10) -0.0032(9)
C1 0.0165(9) 0.0177(10) 0.0229(10) 0.0003(8) 0.0065(8) 0.0011(8)
C11 0.0304(13) 0.0285(13) 0.0282(11) 0.0008(9) 0.0114(9) -0.0003(10)
C12 0.0261(11) 0.0287(13) 0.0293(11) -0.0061(9) 0.0024(9) 0.0024(10)
C8 0.0242(11) 0.0219(12) 0.0326(12) -0.0023(10) 0.0125(9) -0.0033(9)
C6 0.0191(11) 0.0351(15) 0.0458(14) -0.0041(12) 0.0149(10) 0.0074(10)
C7 0.0523(18) 0.0395(17) 0.0506(17) -0.0047(14) 0.0294(14) 0.0068(14)

loop_
_atom_type_symbol
_atom_type_description
_atom_type_scat_dispersion_real
_atom_type_scat_dispersion_imag
_atom_type_scat_source
O O 0.0106 0.0060 'International Tables Vol C Tables 4.2.6.8 and 6.1.1.4'
N N 0.0061 0.0033 'International Tables Vol C Tables 4.2.6.8 and 6.1.1.4'
F F 0.0171 0.0103 'International Tables Vol C Tables 4.2.6.8 and 6.1.1.4'
H H 0.0000 0.0000 'International Tables Vol C Tables 4.2.6.8 and 6.1.1.4'
C C 0.0033 0.0016 'International Tables Vol C Tables 4.2.6.8 and 6.1.1.4'

loop_
_geom_angle_atom_site_label_1
_geom_angle_atom_site_label_2
_geom_angle_atom_site_label_3
_geom_angle
_geom_angle_site_symmetry_1
_geom_angle_site_symmetry_3
_geom_angle_publ_flag
C5 O3 C6 116.66(18) . . ?
C1 N1 C2 121.88(18) . . ?
C1 N1 H1N 116.2(19) . . ?
C2 N1 H1N 119.1(19) . . ?
C1 N2 C4 120.61(18) . . ?
C1 N2 H2N 118.6(17) . . ?
C4 N2 H2N 119.0(17) . . ?
N2 C4 C3 107.54(16) . . ?
N2 C4 C9 111.09(16) . . ?
C3 C4 C9 113.12(17) . . ?
N2 C4 H4 105.2(12) . . ?
C3 C4 H4 110.9(13) . . ?
C9 C4 H4 108.7(12) . . ?
C11 C10 C9 121.4(2) . . ?
C11 C10 H10 119.4(15) . . ?
C9 C10 H10 119.2(15) . . ?
C2 C3 C5 122.27(19) . . ?
C2 C3 C4 117.74(18) . . ?
C5 C3 C4 119.98(18) . . ?
C13 C14 C9 121.2(2) . . ?
C13 C14 H14 118.1(15) . . ?
C9 C14 H14 120.6(15) . . ?
O2 C5 O3 123.09(19) . . ?
O2 C5 C3 126.2(2) . . ?
O3 C5 C3 110.70(18) . . ?
C3 C2 N1 118.14(19) . . ?
C3 C2 C8 127.44(18) . . ?
N1 C2 C8 114.41(19) . . ?
C10 C9 C14 118.4(2) . . ?
C10 C9 C4 121.47(18) . . ?
C14 C9 C4 120.13(19) . . ?
C12 C13 C14 118.2(2) . . ?
C12 C13 H13 122.9(17) . . ?
C14 C13 H13 118.8(17) . . ?
O1 C1 N2 124.11(19) . . ?
O1 C1 N1 120.18(19) . . ?
N2 C1 N1 115.69(18) . . ?
C12 C11 C10 118.1(2) . . ?
C12 C11 H11 117.9(14) . . ?
C10 C11 H11 124.0(14) . . ?
F1 C12 C13 118.7(2) . . ?
F1 C12 C11 118.5(2) . . ?
C13 C12 C11 122.8(2) . . ?
C2 C8 H8A 108.7(17) . . ?
C2 C8 H8B 111(2) . . ?
H8A C8 H8B 114(3) . . ?
C2 C8 H8C 109(2) . . ?
H8A C8 H8C 105(2) . . ?
H8B C8 H8C 108(3) . . ?
O3 C6 C7 110.9(2) . . ?
O3 C6 H6A 107.2(16) . . ?
C7 C6 H6A 113.3(16) . . ?
O3 C6 H6B 101.4(19) . . ?
C7 C6 H6B 110.7(18) . . ?
H6A C6 H6B 113(2) . . ?
C6 C7 H7B 112(2) . . ?
C6 C7 H7A 112.1(18) . . ?
H7B C7 H7A 106(3) . . ?
C6 C7 H7C 110(2) . . ?
H7B C7 H7C 112(3) . . ?
H7A C7 H7C 104(3) . . ?

loop_
_geom_bond_atom_site_label_1
_geom_bond_atom_site_label_2
_geom_bond_distance
_geom_bond_site_symmetry_2
_geom_bond_publ_flag
O1 C1 1.244(2) . ?
F1 C12 1.362(3) . ?
O3 C5 1.351(3) . ?
O3 C6 1.455(3) . ?
O2 C5 1.206(3) . ?
N1 C1 1.379(3) . ?
N1 C2 1.390(3) . ?
N1 H1N 0.85(3) . ?
N2 C1 1.331(3) . ?
N2 C4 1.466(3) . ?
N2 H2N 0.90(3) . ?
C4 C3 1.509(3) . ?
C4 C9 1.535(3) . ?
C4 H4 1.05(2) . ?
C10 C11 1.384(3) . ?
C10 C9 1.385(3) . ?
C10 H10 0.96(3) . ?
C3 C2 1.346(3) . ?
C3 C5 1.470(3) . ?
C14 C13 1.387(3) . ?
C14 C9 1.389(3) . ?
C14 H14 0.96(3) . ?
C2 C8 1.496(3) . ?
C13 C12 1.366(3) . ?
C13 H13 0.98(3) . ?
C11 C12 1.376(3) . ?
C11 H11 0.96(2) . ?
C8 H8A 0.97(3) . ?
C8 H8B 0.93(3) . ?
C8 H8C 0.97(3) . ?
C6 C7 1.476(4) . ?
C6 H6A 0.98(3) . ?
C6 H6B 0.95(3) . ?
C7 H7B 0.91(4) . ?
C7 H7A 1.02(4) . ?
C7 H7C 0.97(4) . ?

loop_
_geom_torsion_atom_site_label_1
_geom_torsion_atom_site_label_2
_geom_torsion_atom_site_label_3
_geom_torsion_atom_site_label_4
_geom_torsion
_geom_torsion_site_symmetry_1
_geom_torsion_site_symmetry_2
_geom_torsion_site_symmetry_3
_geom_torsion_site_symmetry_4
_geom_torsion_publ_flag
C1 N2 C4 C3 -45.4(2) . . . . ?
C1 N2 C4 C9 78.9(2) . . . . ?
N2 C4 C3 C2 37.2(2) . . . . ?
C9 C4 C3 C2 -85.8(2) . . . . ?
N2 C4 C3 C5 -141.89(18) . . . . ?
C9 C4 C3 C5 95.1(2) . . . . ?
C6 O3 C5 O2 1.2(3) . . . . ?
C6 O3 C5 C3 -179.58(17) . . . . ?
C2 C3 C5 O2 12.4(3) . . . . ?
C4 C3 C5 O2 -168.6(2) . . . . ?
C2 C3 C5 O3 -166.82(18) . . . . ?
C4 C3 C5 O3 12.2(3) . . . . ?
C5 C3 C2 N1 172.80(17) . . . . ?
C4 C3 C2 N1 -6.3(3) . . . . ?
C5 C3 C2 C8 -5.8(3) . . . . ?
C4 C3 C2 C8 175.15(19) . . . . ?
C1 N1 C2 C3 -24.0(3) . . . . ?
C1 N1 C2 C8 154.73(19) . . . . ?
C11 C10 C9 C14 -0.5(3) . . . . ?
C11 C10 C9 C4 -179.3(2) . . . . ?
C13 C14 C9 C10 1.0(3) . . . . ?
C13 C14 C9 C4 179.8(2) . . . . ?
N2 C4 C9 C10 -151.2(2) . . . . ?
C3 C4 C9 C10 -30.1(3) . . . . ?
N2 C4 C9 C14 30.1(3) . . . . ?
C3 C4 C9 C14 151.1(2) . . . . ?
C9 C14 C13 C12 -0.8(4) . . . . ?
C4 N2 C1 O1 -161.78(19) . . . . ?
C4 N2 C1 N1 19.9(3) . . . . ?
C2 N1 C1 O1 -160.96(18) . . . . ?
C2 N1 C1 N2 17.4(3) . . . . ?
C9 C10 C11 C12 -0.1(3) . . . . ?
C14 C13 C12 F1 179.8(2) . . . . ?
C14 C13 C12 C11 0.1(4) . . . . ?
C10 C11 C12 F1 -179.4(2) . . . . ?
C10 C11 C12 C13 0.3(4) . . . . ?
C5 O3 C6 C7 86.8(3) . . . . ?

loop_
_cod_related_entry_id
_cod_related_entry_database
_cod_related_entry_code
1 ChemSpider 564743
